data_4061897
_journal_name_full Organometallics
_journal_year 2003
_chemical_formula_sum 'C15 H20 F3 N2 O3 Pd'
_chemical_formula_weight 439.73
_space_group_IT_number 14
_symmetry_cell_setting monoclinic
_symmetry_space_group_name_Hall '-P 2ybc'
_symmetry_space_group_name_H-M 'P 1 21/c 1'
_cell_angle_alpha 90.00
_cell_angle_beta 101.41
_cell_angle_gamma 90.00
_cell_formula_units_Z 8
_cell_length_a 9.3727(9)
_cell_length_b 19.1440(15)
_cell_length_c 20.2492(19)
_cell_measurement_temperature 120(2)
_cell_volume 3561.5(6)
_diffrn_ambient_temperature 120(2)
_exptl_crystal_density_diffrn 1.640
_cod_depositor_comments
;
The following automatic conversions were performed:
'_symmetry_cell_setting' value 'Monoclinic' changed to 'monoclinic'
according to '/home/saulius/struct/CIF-dictionaries/cif_core.dic'
dictionary named 'cif_core.dic' version 2.4.1 from 2010-06-29.

Automatic conversion script
Id: cif_fix_enum 1527 2010-12-29 10:47:43Z saulius 
;
_cod_original_sg_symbol_H-M 'P 21/c'
_cod_database_code 4061897

loop_
_symmetry_equiv_pos_as_xyz
'x, y, z'
'-x, y+1/2, -z+1/2'
'-x, -y, -z'
'x, -y-1/2, z-1/2'

loop_
_atom_site_label
_atom_site_type_symbol
_atom_site_fract_x
_atom_site_fract_y
_atom_site_fract_z
_atom_site_U_iso_or_equiv
_atom_site_adp_type
_atom_site_occupancy
_atom_site_symmetry_multiplicity
_atom_site_calc_flag
_atom_site_refinement_flags
_atom_site_disorder_assembly
_atom_site_disorder_group
C1 C 0.1819(13) 0.2589(6) 0.3314(6) 0.013(3) Uani 1 1 d U . .
H1A H 0.2748 0.2333 0.3350 0.016 Uiso 1 1 calc R . .
H1B H 0.1042 0.2242 0.3328 0.016 Uiso 1 1 calc R . .
C2 C 0.1928(13) 0.3076(7) 0.3905(6) 0.017(4) Uani 1 1 d U . .
H2A H 0.2187 0.2808 0.4330 0.020 Uiso 1 1 calc R . .
H2B H 0.2708 0.3423 0.3895 0.020 Uiso 1 1 calc R . .
C3 C 0.0246(13) 0.3841(7) 0.3265(6) 0.019(4) Uani 1 1 d U . .
H3A H 0.1030 0.4187 0.3266 0.023 Uiso 1 1 calc R . .
H3B H -0.0679 0.4098 0.3241 0.023 Uiso 1 1 calc R . .
C4 C 0.0127(13) 0.3370(7) 0.2651(6) 0.017(3) Uani 1 1 d U . .
H4A H -0.0693 0.3041 0.2638 0.021 Uiso 1 1 calc R . .
H4B H -0.0086 0.3659 0.2238 0.021 Uiso 1 1 calc R . .
C5 C 0.0173(15) 0.1189(7) 0.2578(6) 0.023(4) Uani 1 1 d U . .
C6 C 0.0256(17) 0.0481(9) 0.2916(8) 0.033(4) Uani 1 1 d U . .
C7 C 0.2337(13) 0.1586(7) 0.0738(7) 0.028(4) Uani 1 1 d U . .
H7A H 0.2173 0.1349 0.0301 0.042 Uiso 1 1 calc R . .
H7B H 0.2900 0.1280 0.1082 0.042 Uiso 1 1 calc R . .
H7C H 0.2877 0.2020 0.0712 0.042 Uiso 1 1 calc R . .
C8 C 0.0133(15) 0.1063(7) 0.0944(7) 0.035(4) Uani 1 1 d U . .
H8A H -0.0745 0.1137 0.1130 0.053 Uiso 1 1 calc R . .
H8B H 0.0780 0.0735 0.1231 0.053 Uiso 1 1 calc R . .
H8C H -0.0140 0.0872 0.0488 0.053 Uiso 1 1 calc R . .
C9 C 0.0052(14) 0.2215(6) 0.0403(7) 0.023(4) Uani 1 1 d U . .
H9A H 0.0134 0.2051 -0.0051 0.028 Uiso 1 1 calc R . .
H9B H -0.0987 0.2199 0.0436 0.028 Uiso 1 1 calc R . .
C10 C 0.0577(13) 0.2923(7) 0.0498(6) 0.016(3) Uani 1 1 d U . .
C11 C 0.0510(13) 0.3421(7) -0.0007(7) 0.022(4) Uani 1 1 d U . .
H11 H 0.0151 0.3293 -0.0463 0.026 Uiso 1 1 calc R . .
C12 C 0.0949(13) 0.4082(7) 0.0142(7) 0.023(4) Uani 1 1 d U . .
H12 H 0.0869 0.4417 -0.0210 0.028 Uiso 1 1 calc R . .
C13 C 0.1524(13) 0.4288(7) 0.0809(6) 0.021(4) Uani 1 1 d U . .
H13 H 0.1816 0.4758 0.0908 0.026 Uiso 1 1 calc R . .
C14 C 0.1658(13) 0.3795(7) 0.1318(7) 0.020(4) Uani 1 1 d U . .
H14 H 0.2083 0.3921 0.1768 0.024 Uiso 1 1 calc R . .
C15 C 0.1172(12) 0.3113(6) 0.1172(6) 0.009(3) Uani 1 1 d U . .
C16 C -0.3107(13) 0.2565(6) -0.1680(6) 0.015(3) Uani 1 1 d U . .
H16A H -0.2132 0.2347 -0.1618 0.018 Uiso 1 1 calc R . .
H16B H -0.3789 0.2217 -0.1555 0.018 Uiso 1 1 calc R . .
C17 C -0.3040(13) 0.3194(7) -0.1229(7) 0.023(4) Uani 1 1 d U . .
H17A H -0.2693 0.3049 -0.0755 0.028 Uiso 1 1 calc R . .
H17B H -0.2332 0.3533 -0.1346 0.028 Uiso 1 1 calc R . .
C18 C -0.4911(15) 0.3743(7) -0.1985(6) 0.031(4) Uani 1 1 d U . .
H18A H -0.4211 0.4089 -0.2098 0.037 Uiso 1 1 calc R . .
H18B H -0.5873 0.3974 -0.2039 0.037 Uiso 1 1 calc R . .
C19 C -0.5020(13) 0.3138(6) -0.2464(6) 0.019(4) Uani 1 1 d U . .
H19A H -0.5767 0.2807 -0.2371 0.023 Uiso 1 1 calc R . .
H19B H -0.5330 0.3309 -0.2932 0.023 Uiso 1 1 calc R . .
C20 C -0.4528(14) 0.0987(6) -0.2069(6) 0.015(3) Uani 1 1 d U . .
C21 C -0.4208(17) 0.0331(9) -0.1613(8) 0.032(4) Uani 1 1 d U . .
C22 C -0.2485(13) 0.1095(7) -0.4039(6) 0.022(4) Uani 1 1 d U . .
H22A H -0.2566 0.0765 -0.4415 0.033 Uiso 1 1 calc R . .
H22B H -0.1809 0.0909 -0.3647 0.033 Uiso 1 1 calc R . .
H22C H -0.2120 0.1544 -0.4169 0.033 Uiso 1 1 calc R . .
C23 C -0.4499(14) 0.0514(6) -0.3709(7) 0.026(4) Uani 1 1 d U . .
H23A H -0.5447 0.0572 -0.3582 0.039 Uiso 1 1 calc R . .
H23B H -0.3813 0.0301 -0.3335 0.039 Uiso 1 1 calc R . .
H23C H -0.4605 0.0212 -0.4107 0.039 Uiso 1 1 calc R . .
C24 C -0.4919(13) 0.1517(6) -0.4452(6) 0.017(3) Uani 1 1 d U . .
H24A H -0.4798 0.1277 -0.4870 0.021 Uiso 1 1 calc R . .
H24B H -0.5946 0.1465 -0.4405 0.021 Uiso 1 1 calc R . .
C25 C -0.4563(13) 0.2264(7) -0.4491(7) 0.018(4) Uani 1 1 d U . .
C26 C -0.4762(13) 0.2640(7) -0.5086(7) 0.022(4) Uani 1 1 d U . .
H26 H -0.5124 0.2414 -0.5503 0.026 Uiso 1 1 calc R . .
C27 C -0.4440(13) 0.3335(7) -0.5073(7) 0.020(4) Uani 1 1 d U . .
H27 H -0.4597 0.3587 -0.5485 0.023 Uiso 1 1 calc R . .
C28 C -0.3889(13) 0.3686(7) -0.4478(6) 0.022(4) Uani 1 1 d U . .
H28 H -0.3686 0.4172 -0.4475 0.027 Uiso 1 1 calc R . .
C29 C -0.3646(12) 0.3294(6) -0.3883(6) 0.015(3) Uani 1 1 d U . .
H29 H -0.3243 0.3519 -0.3470 0.018 Uiso 1 1 calc R . .
C30 C -0.3972(13) 0.2595(6) -0.3877(6) 0.013(3) Uani 1 1 d U . .
N1 N 0.1493(10) 0.2966(5) 0.2662(5) 0.010(3) Uani 1 1 d U . .
N2 N 0.0907(10) 0.1750(5) 0.0920(5) 0.016(3) Uani 1 1 d U . .
N3 N -0.3600(10) 0.2769(5) -0.2397(5) 0.018(3) Uani 1 1 d U . .
N4 N -0.3947(10) 0.1198(5) -0.3865(5) 0.013(3) Uani 1 1 d U . .
O1 O 0.0560(8) 0.3435(4) 0.3884(4) 0.022(2) Uani 1 1 d U . .
O2 O 0.1315(8) 0.1359(4) 0.2398(4) 0.017(2) Uani 1 1 d U . .
O3 O -0.0977(9) 0.1530(5) 0.2530(4) 0.032(2) Uani 1 1 d U . .
O4 O -0.4445(9) 0.3527(4) -0.1294(4) 0.025(2) Uani 1 1 d U . .
O5 O -0.3501(8) 0.1149(4) -0.2337(4) 0.019(2) Uani 1 1 d U . .
O6 O -0.5738(9) 0.1245(5) -0.2101(4) 0.030(3) Uani 1 1 d U . .
F1 F 0.0683(15) 0.0544(5) 0.3556(4) 0.106(5) Uani 1 1 d . . .
F2 F -0.1076(11) 0.0198(5) 0.2826(6) 0.089(4) Uani 1 1 d . . .
F3 F 0.1061(8) 0.0027(4) 0.2686(4) 0.043(2) Uani 1 1 d . . .
F4 F -0.5256(11) 0.0148(5) -0.1320(6) 0.093(4) Uani 1 1 d . . .
F5 F -0.3096(10) 0.0453(5) -0.1097(4) 0.065(3) Uani 1 1 d . . .
F6 F -0.3778(11) -0.0212(4) -0.1910(4) 0.062(3) Uani 1 1 d . . .
Pd1 Pd 0.12324(11) 0.23137(5) 0.18116(5) 0.0160(4) Uani 1 1 d . . .
Pd2 Pd -0.37605(11) 0.19441(5) -0.30966(5) 0.0172(4) Uani 1 1 d . . .

loop_
_atom_site_aniso_label
_atom_site_aniso_U_11
_atom_site_aniso_U_22
_atom_site_aniso_U_33
_atom_site_aniso_U_23
_atom_site_aniso_U_13
_atom_site_aniso_U_12
C1 0.013(3) 0.013(3) 0.013(3) 0.0000(10) 0.0025(12) 0.0001(10)
C2 0.017(4) 0.017(4) 0.017(4) 0.0000(10) 0.0032(12) 0.0002(10)
C3 0.019(4) 0.019(4) 0.019(4) 0.0000(10) 0.0037(12) -0.0001(10)
C4 0.017(4) 0.017(4) 0.017(4) 0.0000(10) 0.0034(12) 0.0001(10)
C5 0.023(4) 0.023(4) 0.023(4) 0.0000(10) 0.0043(12) -0.0001(10)
C6 0.033(4) 0.033(4) 0.033(4) 0.0001(10) 0.0066(13) 0.0001(10)
C7 0.028(4) 0.028(4) 0.028(4) -0.0002(10) 0.0056(13) -0.0001(10)
C8 0.035(4) 0.036(4) 0.035(4) 0.0000(10) 0.0072(13) 0.0001(10)
C9 0.023(4) 0.024(4) 0.023(4) -0.0001(10) 0.0047(12) -0.0001(10)
C10 0.015(4) 0.016(4) 0.016(4) -0.0001(10) 0.0036(12) 0.0002(10)
C11 0.022(4) 0.022(4) 0.022(4) -0.0001(10) 0.0043(12) 0.0000(10)
C12 0.023(4) 0.023(4) 0.023(4) 0.0001(10) 0.0046(13) 0.0003(10)
C13 0.021(4) 0.021(4) 0.021(4) -0.0001(10) 0.0042(13) 0.0001(10)
C14 0.020(4) 0.020(4) 0.020(4) 0.0001(10) 0.0041(12) 0.0001(10)
C15 0.009(3) 0.009(3) 0.009(3) -0.0001(10) 0.0021(12) 0.0000(10)
C16 0.015(3) 0.015(4) 0.015(4) 0.0000(10) 0.0027(12) -0.0001(10)
C17 0.023(4) 0.023(4) 0.023(4) -0.0001(10) 0.0046(13) -0.0001(10)
C18 0.031(4) 0.031(4) 0.031(4) 0.0000(10) 0.0061(13) 0.0001(10)
C19 0.019(4) 0.019(4) 0.019(4) 0.0000(10) 0.0039(12) 0.0001(10)
C20 0.015(4) 0.015(4) 0.015(4) 0.0000(10) 0.0027(12) -0.0001(10)
C21 0.032(4) 0.032(4) 0.033(4) 0.0000(10) 0.0063(13) 0.0000(10)
C22 0.022(4) 0.022(4) 0.022(4) 0.0000(10) 0.0044(12) 0.0001(10)
C23 0.026(4) 0.026(4) 0.026(4) -0.0001(10) 0.0052(13) 0.0001(10)
C24 0.017(4) 0.018(4) 0.017(4) 0.0000(10) 0.0034(12) 0.0000(10)
C25 0.017(4) 0.018(4) 0.018(4) -0.0002(10) 0.0037(12) 0.0000(10)
C26 0.022(4) 0.022(4) 0.022(4) -0.0002(10) 0.0044(12) 0.0000(10)
C27 0.020(4) 0.020(4) 0.019(4) 0.0004(10) 0.0040(12) 0.0001(10)
C28 0.022(4) 0.022(4) 0.023(4) 0.0001(10) 0.0045(13) -0.0001(10)
C29 0.015(4) 0.015(4) 0.015(4) -0.0002(10) 0.0030(12) 0.0000(10)
C30 0.013(3) 0.013(4) 0.013(4) 0.0001(10) 0.0027(12) 0.0000(10)
N1 0.010(3) 0.010(3) 0.010(3) -0.0003(10) 0.0018(11) 0.0002(10)
N2 0.016(3) 0.017(3) 0.016(3) -0.0003(10) 0.0035(11) 0.0001(10)
N3 0.018(3) 0.018(3) 0.017(3) -0.0001(10) 0.0034(11) 0.0006(10)
N4 0.013(3) 0.013(3) 0.013(3) 0.0002(10) 0.0025(11) 0.0000(10)
O1 0.022(3) 0.023(3) 0.022(3) 0.0002(10) 0.0046(11) 0.0003(10)
O2 0.017(2) 0.017(2) 0.017(2) 0.0006(10) 0.0037(11) -0.0003(10)
O3 0.031(3) 0.032(3) 0.032(3) -0.0002(10) 0.0065(11) 0.0002(10)
O4 0.024(3) 0.025(3) 0.025(3) 0.0000(10) 0.0050(11) 0.0003(10)
O5 0.019(2) 0.019(2) 0.019(2) 0.0003(10) 0.0043(11) -0.0002(10)
O6 0.029(3) 0.030(3) 0.030(3) 0.0003(10) 0.0063(11) 0.0003(10)
F1 0.256(15) 0.043(7) 0.016(6) 0.018(6) 0.023(7) 0.032(8)
F2 0.078(8) 0.040(6) 0.167(11) 0.015(7) 0.070(8) -0.007(6)
F3 0.051(6) 0.036(5) 0.044(6) -0.002(5) 0.015(5) 0.012(5)
F4 0.074(8) 0.085(8) 0.137(10) 0.067(8) 0.065(7) 0.019(6)
F5 0.102(8) 0.049(6) 0.037(6) 0.019(6) -0.006(6) 0.006(6)
F6 0.124(8) 0.013(5) 0.053(6) 0.002(5) 0.028(6) 0.019(5)
Pd1 0.0137(6) 0.0233(8) 0.0117(7) -0.0032(7) 0.0040(5) -0.0004(6)
Pd2 0.0142(7) 0.0234(8) 0.0142(7) 0.0022(7) 0.0034(5) 0.0005(5)

loop_
_geom_bond_atom_site_label_1
_geom_bond_atom_site_label_2
_geom_bond_distance
_geom_bond_site_symmetry_2
_geom_bond_publ_flag
C1 N1 1.484(13) . ?
C1 C2 1.504(15) . ?
C1 H1A 0.9900 . ?
C1 H1B 0.9900 . ?
C2 O1 1.449(13) . ?
C2 H2A 0.9900 . ?
C2 H2B 0.9900 . ?
C3 O1 1.454(13) . ?
C3 C4 1.520(15) . ?
C3 H3A 0.9900 . ?
C3 H3B 0.9900 . ?
C4 N1 1.493(14) . ?
C4 H4A 0.9900 . ?
C4 H4B 0.9900 . ?
C5 O2 1.241(13) . ?
C5 O3 1.247(14) . ?
C5 C6 1.514(19) . ?
C6 F1 1.284(17) . ?
C6 F3 1.296(16) . ?
C6 F2 1.339(16) . ?
C7 N2 1.492(14) . ?
C7 H7A 0.9800 . ?
C7 H7B 0.9800 . ?
C7 H7C 0.9800 . ?
C8 N2 1.507(15) . ?
C8 H8A 0.9800 . ?
C8 H8B 0.9800 . ?
C8 H8C 0.9800 . ?
C9 C10 1.441(16) . ?
C9 N2 1.484(14) . ?
C9 H9A 0.9900 . ?
C9 H9B 0.9900 . ?
C10 C11 1.390(15) . ?
C10 C15 1.417(16) . ?
C11 C12 1.347(16) . ?
C11 H11 0.9500 . ?
C12 C13 1.408(17) . ?
C12 H12 0.9500 . ?
C13 C14 1.386(15) . ?
C13 H13 0.9500 . ?
C14 C15 1.394(16) . ?
C14 H14 0.9500 . ?
C15 Pd1 1.998(12) . ?
C16 N3 1.487(14) . ?
C16 C17 1.504(16) . ?
C16 H16A 0.9900 . ?
C16 H16B 0.9900 . ?
C17 O4 1.446(13) . ?
C17 H17A 0.9900 . ?
C17 H17B 0.9900 . ?
C18 O4 1.441(14) . ?
C18 C19 1.502(16) . ?
C18 H18A 0.9900 . ?
C18 H18B 0.9900 . ?
C19 N3 1.489(14) . ?
C19 H19A 0.9900 . ?
C19 H19B 0.9900 . ?
C20 O6 1.226(13) . ?
C20 O5 1.234(13) . ?
C20 C21 1.553(18) . ?
C21 F4 1.292(15) . ?
C21 F6 1.304(16) . ?
C21 F5 1.343(16) . ?
C22 N4 1.493(14) . ?
C22 H22A 0.9800 . ?
C22 H22B 0.9800 . ?
C22 H22C 0.9800 . ?
C23 N4 1.464(14) . ?
C23 H23A 0.9800 . ?
C23 H23B 0.9800 . ?
C23 H23C 0.9800 . ?
C24 C25 1.474(16) . ?
C24 N4 1.478(14) . ?
C24 H24A 0.9900 . ?
C24 H24B 0.9900 . ?
C25 C26 1.384(15) . ?
C25 C30 1.407(15) . ?
C26 C27 1.364(17) . ?
C26 H26 0.9500 . ?
C27 C28 1.386(16) . ?
C27 H27 0.9500 . ?
C28 C29 1.400(15) . ?
C28 H28 0.9500 . ?
C29 C30 1.373(16) . ?
C29 H29 0.9500 . ?
C30 Pd2 1.992(12) . ?
N1 Pd1 2.101(9) . ?
N2 Pd1 2.073(10) . ?
N3 Pd2 2.106(10) . ?
N4 Pd2 2.095(9) . ?
O2 Pd1 2.173(8) . ?
O5 Pd2 2.144(8) . ?
